data_4067967
loop_
_publ_author_name
'Cao, Peng'
'Cabrera, Jos\'e'
'Padilla, Robin'
'Serra, Daniel'
'Rominger, Frank'
'Limbach, Michael'

_publ_section_title
;
 Hydroamination of Unactivated Alkenes Catalyzed by Novel
 Platinum(II)N-Heterocyclic Carbene Complexes
;
_journal_issue 3
_journal_name_full Organometallics
_journal_page_first 921
_journal_paper_doi 10.1021/om200964u
_journal_volume 31
_journal_year 2012
_chemical_formula_sum 'C18.5 H20 Br2 Cl N3 Pt'
_chemical_formula_weight 674.73
_chemical_name_common 'in manuscript 4'
_chemical_name_systematic
; 
 ? 
;
_space_group_IT_number 14
_symmetry_cell_setting monoclinic
_symmetry_space_group_name_Hall '-P 2yn'
_symmetry_space_group_name_H-M 'P 1 21/n 1'
_atom_sites_solution_hydrogens geom
_atom_sites_solution_primary direct
_atom_sites_solution_secondary difmap
_audit_creation_method SHELXL-97
_cell_angle_alpha 90.00
_cell_angle_beta 98.568(2)
_cell_angle_gamma 90.00
_cell_formula_units_Z 8
_cell_length_a 8.6922(7)
_cell_length_b 30.190(3)
_cell_length_c 15.5621(13)
_cell_measurement_reflns_used 6313
_cell_measurement_temperature 200(2)
_cell_measurement_theta_max 28.26
_cell_measurement_theta_min 2.54
_cell_volume 4038.2(6)
_computing_cell_refinement 'Bruker SAINT'
_computing_data_collection 'Bruker APEX'
_computing_data_reduction 'Bruker SAINT'
_computing_molecular_graphics 'Bruker SHELXTL'
_computing_publication_material 'Bruker SHELXTL'
_computing_structure_refinement 'SHELXL-97 (Sheldrick, 2008)'
_computing_structure_solution 'SHELXS-97 (Sheldrick, 2008)'
_diffrn_ambient_temperature 200(2)
_diffrn_measured_fraction_theta_full 0.998
_diffrn_measured_fraction_theta_max 0.998
_diffrn_measurement_device_type 'Bruker APEX'
_diffrn_measurement_method '\w scans'
_diffrn_radiation_monochromator graphite
_diffrn_radiation_source 'fine-focus sealed tube'
_diffrn_radiation_type MoK\a
_diffrn_radiation_wavelength 0.71073
_diffrn_reflns_av_R_equivalents 0.0352
_diffrn_reflns_av_sigmaI/netI 0.0309
_diffrn_reflns_limit_h_max 11
_diffrn_reflns_limit_h_min -11
_diffrn_reflns_limit_k_max 40
_diffrn_reflns_limit_k_min -40
_diffrn_reflns_limit_l_max 20
_diffrn_reflns_limit_l_min -20
_diffrn_reflns_number 42595
_diffrn_reflns_theta_full 28.32
_diffrn_reflns_theta_max 28.32
_diffrn_reflns_theta_min 1.89
_exptl_absorpt_coefficient_mu 11.047
_exptl_absorpt_correction_T_max 0.4363
_exptl_absorpt_correction_T_min 0.1544
_exptl_absorpt_correction_type multi-scan
_exptl_absorpt_process_details
;
Sheldrick, G. M. (2008). <i>SADABS</i>. University of G\"ottingen, Germany.
;
_exptl_crystal_colour colourless
_exptl_crystal_density_diffrn 2.220
_exptl_crystal_density_method 'not measured'
_exptl_crystal_description polyhedron
_exptl_crystal_F_000 2536
_exptl_crystal_size_max 0.27
_exptl_crystal_size_mid 0.10
_exptl_crystal_size_min 0.09
_refine_diff_density_max 1.432
_refine_diff_density_min -0.818
_refine_diff_density_rms 0.128
_refine_ls_extinction_method none
_refine_ls_goodness_of_fit_ref 1.074
_refine_ls_hydrogen_treatment constr
_refine_ls_matrix_type full
_refine_ls_number_parameters 466
_refine_ls_number_reflns 10060
_refine_ls_number_restraints 0
_refine_ls_restrained_S_all 1.074
_refine_ls_R_factor_all 0.0356
_refine_ls_R_factor_gt 0.0277
_refine_ls_shift/su_max 0.002
_refine_ls_shift/su_mean 0.000
_refine_ls_structure_factor_coef Fsqd
_refine_ls_weighting_details 'calc w=1/[\s^2^(Fo^2^)+(0.0250P)^2^+3.4815P] where P=(Fo^2^+2Fc^2^)/3'
_refine_ls_weighting_scheme calc
_refine_ls_wR_factor_gt 0.0571
_refine_ls_wR_factor_ref 0.0593
_reflns_number_gt 8763
_reflns_number_total 10060
_reflns_threshold_expression >2sigma(I)
_cod_data_source_file om200964u_si_002.cif
_cod_data_source_block pca6
_cod_depositor_comments
;
The following automatic conversions were performed:

'_symmetry_cell_setting' value 'Monoclinic' changed to 'monoclinic'
according to /home/saulius/struct/CIF-dictionaries/cif_core.dic
dictionary named 'cif_core.dic' version 2.4.1 from 2010-06-29.

Automatic conversion script
Id: cif_fix_values 1715 2011-07-08 13:25:40Z adriana 
;
_cod_original_sg_symbol_H-M P2(1)/n
_cod_original_formula_sum 'C18.50 H20 Br2 Cl N3 Pt'
_cod_database_code 4067967

loop_
_symmetry_equiv_pos_as_xyz
'x, y, z'
'-x+1/2, y+1/2, -z+1/2'
'-x, -y, -z'
'x-1/2, -y-1/2, z-1/2'

loop_
_atom_site_label
_atom_site_type_symbol
_atom_site_fract_x
_atom_site_fract_y
_atom_site_fract_z
_atom_site_U_iso_or_equiv
_atom_site_adp_type
_atom_site_occupancy
_atom_site_symmetry_multiplicity
_atom_site_calc_flag
_atom_site_refinement_flags
Pt1_1 Pt -0.401356(16) -0.196966(5) 0.349378(10) 0.02195(4) Uani 1 1 d .
Br1_1 Br -0.30407(4) -0.162389(15) 0.22271(3) 0.03241(9) Uani 1 1 d .
Br2_1 Br -0.16013(4) -0.237393(14) 0.38668(3) 0.03268(9) Uani 1 1 d .
C1_1 C -0.4939(4) -0.22255(13) 0.4455(3) 0.0268(8) Uani 1 1 d .
N2_1 N -0.6414(4) -0.23788(11) 0.4313(2) 0.0293(7) Uani 1 1 d .
C3_1 C -0.6909(5) -0.25047(16) 0.5078(3) 0.0410(11) Uani 1 1 d .
H3_1 H -0.7903 -0.2618 0.5145 0.049 Uiso 1 1 calc R
C4_1 C -0.5713(5) -0.24354(16) 0.5704(3) 0.0414(11) Uani 1 1 d .
H4_1 H -0.5695 -0.2493 0.6305 0.050 Uiso 1 1 calc R
N5_1 N -0.4488(4) -0.22616(11) 0.5318(2) 0.0312(8) Uani 1 1 d .
C10_1 C -0.7325(4) -0.23712(14) 0.3437(3) 0.0310(9) Uani 1 1 d .
H10A_1 H -0.8378 -0.2492 0.3456 0.037 Uiso 1 1 calc R
H10B_1 H -0.6812 -0.2558 0.3041 0.037 Uiso 1 1 calc R
C11_1 C -0.7450(4) -0.19047(13) 0.3104(3) 0.0250(8) Uani 1 1 d .
N12_1 N -0.6113(3) -0.16667(10) 0.3140(2) 0.0238(7) Uani 1 1 d .
C13_1 C -0.6208(5) -0.12434(13) 0.2892(3) 0.0293(9) Uani 1 1 d .
H13_1 H -0.5277 -0.1075 0.2930 0.035 Uiso 1 1 calc R
C14_1 C -0.7602(5) -0.10411(14) 0.2581(3) 0.0353(10) Uani 1 1 d .
H14_1 H -0.7634 -0.0737 0.2423 0.042 Uiso 1 1 calc R
C15_1 C -0.8947(5) -0.12883(15) 0.2505(3) 0.0343(10) Uani 1 1 d .
H15_1 H -0.9918 -0.1162 0.2265 0.041 Uiso 1 1 calc R
C16_1 C -0.8855(5) -0.17218(14) 0.2783(3) 0.0312(9) Uani 1 1 d .
H16_1 H -0.9775 -0.1895 0.2751 0.037 Uiso 1 1 calc R
C21_1 C -0.2998(5) -0.21363(14) 0.5779(3) 0.0302(9) Uani 1 1 d .
C22_1 C -0.2691(5) -0.16876(14) 0.5945(3) 0.0334(9) Uani 1 1 d .
C23_1 C -0.1214(5) -0.15783(15) 0.6367(3) 0.0363(10) Uani 1 1 d .
H23_1 H -0.0975 -0.1276 0.6496 0.044 Uiso 1 1 calc R
C24_1 C -0.0078(5) -0.18974(15) 0.6603(3) 0.0364(10) Uani 1 1 d .
C25_1 C -0.0457(5) -0.23372(15) 0.6448(3) 0.0345(10) Uani 1 1 d .
H25_1 H 0.0302 -0.2558 0.6629 0.041 Uiso 1 1 calc R
C26_1 C -0.1925(5) -0.24680(14) 0.6034(3) 0.0317(9) Uani 1 1 d .
C27_1 C -0.3892(6) -0.13344(16) 0.5674(3) 0.0462(12) Uani 1 1 d .
H27A_1 H -0.3587 -0.1060 0.5991 0.069 Uiso 1 1 calc R
H27B_1 H -0.4905 -0.1433 0.5807 0.069 Uiso 1 1 calc R
H27C_1 H -0.3963 -0.1281 0.5048 0.069 Uiso 1 1 calc R
C28_1 C 0.1542(6) -0.17719(19) 0.7014(4) 0.0520(13) Uani 1 1 d .
H28A_1 H 0.1829 -0.1942 0.7551 0.078 Uiso 1 1 calc R
H28B_1 H 0.1577 -0.1455 0.7148 0.078 Uiso 1 1 calc R
H28C_1 H 0.2276 -0.1838 0.6610 0.078 Uiso 1 1 calc R
C29_1 C -0.2263(6) -0.29472(14) 0.5836(3) 0.0405(11) Uani 1 1 d .
H29A_1 H -0.3200 -0.3035 0.6073 0.061 Uiso 1 1 calc R
H29B_1 H -0.1381 -0.3128 0.6100 0.061 Uiso 1 1 calc R
H29C_1 H -0.2429 -0.2992 0.5205 0.061 Uiso 1 1 calc R
Pt1_2 Pt -0.186858(15) 0.000806(5) 0.319850(9) 0.02161(4) Uani 1 1 d .
Br1_2 Br -0.41155(4) -0.026619(14) 0.38761(3) 0.03035(9) Uani 1 1 d .
Br2_2 Br -0.34531(5) 0.060404(15) 0.25416(3) 0.03845(11) Uani 1 1 d .
C1_2 C -0.0073(4) 0.02117(12) 0.2675(2) 0.0223(7) Uani 1 1 d .
N2_2 N 0.0161(3) 0.03398(11) 0.1877(2) 0.0256(7) Uani 1 1 d .
C3_2 C 0.2467(4) 0.03544(14) 0.2675(3) 0.0298(9) Uani 1 1 d .
H3_2 H 0.3550 0.0386 0.2872 0.036 Uiso 1 1 calc R
C4_2 C 0.1739(4) 0.04291(15) 0.1879(3) 0.0332(9) Uani 1 1 d .
H4_2 H 0.2204 0.0526 0.1397 0.040 Uiso 1 1 calc R
N5_2 N 0.1345(4) 0.02221(11) 0.3162(2) 0.0251(7) Uani 1 1 d .
C10_2 C 0.1600(4) 0.01073(14) 0.4083(3) 0.0282(8) Uani 1 1 d .
H10A_2 H 0.1045 0.0322 0.4408 0.034 Uiso 1 1 calc R
H10B_2 H 0.2724 0.0127 0.4309 0.034 Uiso 1 1 calc R
C11_2 C 0.1028(4) -0.03525(13) 0.4225(2) 0.0248(8) Uani 1 1 d .
N12_2 N -0.0439(3) -0.04599(10) 0.3854(2) 0.0234(7) Uani 1 1 d .
C13_2 C -0.0955(5) -0.08746(13) 0.3973(3) 0.0286(8) Uani 1 1 d .
H13_2 H -0.1964 -0.0957 0.3697 0.034 Uiso 1 1 calc R
C14_2 C -0.0081(5) -0.11785(14) 0.4472(3) 0.0369(10) Uani 1 1 d .
H14_2 H -0.0484 -0.1466 0.4544 0.044 Uiso 1 1 calc R
C15_2 C 0.1394(5) -0.10682(16) 0.4875(3) 0.0415(11) Uani 1 1 d .
H15_2 H 0.2012 -0.1275 0.5234 0.050 Uiso 1 1 calc R
C16_2 C 0.1942(5) -0.06499(15) 0.4741(3) 0.0341(9) Uani 1 1 d .
H16_2 H 0.2955 -0.0566 0.5006 0.041 Uiso 1 1 calc R
C21_2 C -0.0977(4) 0.03657(14) 0.1099(2) 0.0273(8) Uani 1 1 d .
C22_2 C -0.1658(5) -0.00195(14) 0.0744(3) 0.0296(9) Uani 1 1 d .
C23_2 C -0.2783(5) 0.00187(14) 0.0015(3) 0.0314(9) Uani 1 1 d .
H23_2 H -0.3283 -0.0242 -0.0226 0.038 Uiso 1 1 calc R
C24_2 C -0.3206(5) 0.04209(16) -0.0374(3) 0.0335(10) Uani 1 1 d .
C25_2 C -0.2439(5) 0.07965(15) -0.0021(3) 0.0350(10) Uani 1 1 d .
H25_2 H -0.2683 0.1074 -0.0294 0.042 Uiso 1 1 calc R
C26_2 C -0.1324(5) 0.07808(14) 0.0719(3) 0.0314(9) Uani 1 1 d .
C27_2 C -0.1195(5) -0.04687(14) 0.1113(3) 0.0366(10) Uani 1 1 d .
H27A_2 H -0.0058 -0.0490 0.1228 0.055 Uiso 1 1 calc R
H27B_2 H -0.1607 -0.0698 0.0696 0.055 Uiso 1 1 calc R
H27C_2 H -0.1619 -0.0511 0.1657 0.055 Uiso 1 1 calc R
C28_2 C -0.4451(5) 0.04503(18) -0.1164(3) 0.0447(12) Uani 1 1 d .
H28A_2 H -0.4772 0.0760 -0.1261 0.067 Uiso 1 1 calc R
H28B_2 H -0.5350 0.0271 -0.1068 0.067 Uiso 1 1 calc R
H28C_2 H -0.4035 0.0339 -0.1675 0.067 Uiso 1 1 calc R
C29_2 C -0.0536(6) 0.11977(16) 0.1084(3) 0.0470(12) Uani 1 1 d .
H29A_2 H 0.0440 0.1238 0.0849 0.071 Uiso 1 1 calc R
H29B_2 H -0.0315 0.1175 0.1719 0.071 Uiso 1 1 calc R
H29C_2 H -0.1220 0.1452 0.0923 0.071 Uiso 1 1 calc R
C31 C -1.0019(6) -0.35345(18) 0.3826(3) 0.0493(12) Uani 1 1 d .
H31A H -1.0759 -0.3287 0.3849 0.059 Uiso 1 1 calc R
H31B H -1.0634 -0.3809 0.3697 0.059 Uiso 1 1 calc R
Cl1 Cl -0.8863(2) -0.35879(7) 0.48387(12) 0.0820(5) Uani 1 1 d .
Cl2 Cl -0.89269(19) -0.34367(5) 0.29892(10) 0.0656(4) Uani 1 1 d .

loop_
_atom_site_aniso_label
_atom_site_aniso_U_11
_atom_site_aniso_U_22
_atom_site_aniso_U_33
_atom_site_aniso_U_23
_atom_site_aniso_U_13
_atom_site_aniso_U_12
Pt1_1 0.01845(7) 0.02418(7) 0.02330(7) 0.00113(6) 0.00335(5) -0.00287(5)
Br1_1 0.02440(19) 0.0431(2) 0.0298(2) 0.00715(18) 0.00432(16) -0.00553(17)
Br2_1 0.02502(19) 0.0363(2) 0.0377(2) 0.00867(18) 0.00777(16) 0.00505(16)
C1_1 0.0239(19) 0.027(2) 0.030(2) 0.0032(17) 0.0064(16) 0.0003(15)
N2_1 0.0256(17) 0.0296(18) 0.0338(19) 0.0060(15) 0.0084(14) 0.0001(14)
C3_1 0.038(2) 0.044(3) 0.044(3) 0.011(2) 0.016(2) -0.005(2)
C4_1 0.043(3) 0.050(3) 0.032(2) 0.012(2) 0.012(2) -0.003(2)
N5_1 0.0325(18) 0.0319(19) 0.0304(19) 0.0047(15) 0.0087(15) 0.0002(15)
C10_1 0.0213(19) 0.033(2) 0.038(2) -0.0004(18) 0.0027(17) -0.0063(16)
C11_1 0.0224(18) 0.028(2) 0.025(2) -0.0024(16) 0.0044(15) -0.0039(15)
N12_1 0.0208(15) 0.0237(16) 0.0267(17) 0.0012(13) 0.0029(13) -0.0004(12)
C13_1 0.027(2) 0.030(2) 0.032(2) 0.0010(17) 0.0066(17) -0.0041(16)
C14_1 0.035(2) 0.030(2) 0.043(3) 0.0099(19) 0.0115(19) 0.0038(18)
C15_1 0.024(2) 0.039(2) 0.041(2) 0.009(2) 0.0077(18) 0.0047(17)
C16_1 0.0222(19) 0.039(2) 0.033(2) 0.0029(19) 0.0060(16) -0.0009(17)
C21_1 0.037(2) 0.033(2) 0.0209(19) -0.0003(17) 0.0053(17) -0.0001(18)
C22_1 0.046(3) 0.031(2) 0.025(2) 0.0003(17) 0.0089(18) 0.0070(19)
C23_1 0.047(3) 0.032(2) 0.029(2) -0.0021(18) 0.0027(19) -0.0005(19)
C24_1 0.037(2) 0.044(3) 0.027(2) 0.0009(19) 0.0017(18) -0.0029(19)
C25_1 0.037(2) 0.039(2) 0.026(2) 0.0062(18) 0.0016(18) 0.0061(19)
C26_1 0.042(2) 0.031(2) 0.022(2) 0.0052(17) 0.0058(18) 0.0025(18)
C27_1 0.051(3) 0.037(3) 0.046(3) -0.004(2) -0.005(2) 0.011(2)
C28_1 0.046(3) 0.059(3) 0.048(3) -0.006(3) -0.006(2) -0.005(2)
C29_1 0.053(3) 0.033(2) 0.035(2) 0.0054(19) 0.005(2) 0.003(2)
Pt1_2 0.01691(7) 0.02477(8) 0.02323(8) -0.00012(6) 0.00330(5) -0.00124(5)
Br1_2 0.02215(18) 0.0369(2) 0.0325(2) 0.00193(17) 0.00576(15) -0.00447(16)
Br2_2 0.0247(2) 0.0374(2) 0.0550(3) 0.0169(2) 0.01138(19) 0.00650(17)
C1_2 0.0204(17) 0.0227(18) 0.0232(19) 0.0026(15) 0.0014(14) 0.0024(14)
N2_2 0.0201(15) 0.0319(18) 0.0258(17) 0.0037(14) 0.0069(13) -0.0011(13)
C3_2 0.0210(18) 0.033(2) 0.036(2) 0.0001(18) 0.0078(17) -0.0009(16)
C4_2 0.0197(19) 0.046(3) 0.036(2) 0.002(2) 0.0106(17) -0.0043(17)
N5_2 0.0214(15) 0.0288(17) 0.0256(17) 0.0014(14) 0.0051(13) 0.0005(13)
C10_2 0.0212(18) 0.037(2) 0.025(2) -0.0027(17) -0.0023(15) -0.0015(16)
C11_2 0.0256(19) 0.029(2) 0.0203(18) -0.0007(15) 0.0048(15) -0.0017(15)
N12_2 0.0218(15) 0.0264(17) 0.0224(16) -0.0011(13) 0.0040(12) 0.0010(12)
C13_2 0.030(2) 0.028(2) 0.030(2) -0.0040(17) 0.0083(17) -0.0012(16)
C14_2 0.042(3) 0.030(2) 0.038(3) 0.0031(19) 0.006(2) -0.0008(19)
C15_2 0.042(3) 0.043(3) 0.038(3) 0.010(2) 0.001(2) 0.007(2)
C16_2 0.030(2) 0.039(2) 0.032(2) 0.0027(19) -0.0006(17) 0.0029(18)
C21_2 0.0237(19) 0.039(2) 0.0205(19) 0.0042(17) 0.0066(15) 0.0020(16)
C22_2 0.028(2) 0.037(2) 0.026(2) 0.0042(17) 0.0079(16) 0.0056(17)
C23_2 0.030(2) 0.040(2) 0.025(2) 0.0013(18) 0.0073(17) -0.0007(17)
C24_2 0.026(2) 0.051(3) 0.025(2) 0.0110(19) 0.0091(16) 0.0032(19)
C25_2 0.033(2) 0.040(2) 0.033(2) 0.0132(19) 0.0096(18) 0.0088(19)
C26_2 0.030(2) 0.035(2) 0.032(2) 0.0055(18) 0.0131(17) 0.0029(17)
C27_2 0.041(2) 0.031(2) 0.038(2) 0.0021(19) 0.0048(19) 0.0045(19)
C28_2 0.036(2) 0.069(3) 0.029(2) 0.013(2) 0.0018(19) -0.006(2)
C29_2 0.050(3) 0.038(3) 0.052(3) 0.003(2) 0.004(2) -0.002(2)
C31 0.049(3) 0.046(3) 0.053(3) -0.011(2) 0.008(2) -0.007(2)
Cl1 0.0750(11) 0.0960(13) 0.0683(11) 0.0121(10) -0.0121(8) -0.0188(9)
Cl2 0.0807(10) 0.0518(8) 0.0693(10) -0.0147(7) 0.0274(8) -0.0190(7)

loop_
_atom_type_symbol
_atom_type_description
_atom_type_scat_dispersion_real
_atom_type_scat_dispersion_imag
_atom_type_scat_source
C C 0.0033 0.0016 'International Tables Vol C Tables 4.2.6.8 and 6.1.1.4'
H H 0.0000 0.0000 'International Tables Vol C Tables 4.2.6.8 and 6.1.1.4'
N N 0.0061 0.0033 'International Tables Vol C Tables 4.2.6.8 and 6.1.1.4'
Cl Cl 0.1484 0.1585 'International Tables Vol C Tables 4.2.6.8 and 6.1.1.4'
Br Br -0.2901 2.4595 'International Tables Vol C Tables 4.2.6.8 and 6.1.1.4'
Pt Pt -1.7033 8.3905 'International Tables Vol C Tables 4.2.6.8 and 6.1.1.4'

loop_
_geom_angle_atom_site_label_1
_geom_angle_atom_site_label_2
_geom_angle_atom_site_label_3
_geom_angle
C1_1 Pt1_1 N12_1 86.01(14)
C1_1 Pt1_1 Br2_1 93.30(11)
N12_1 Pt1_1 Br2_1 176.13(9)
C1_1 Pt1_1 Br1_1 175.61(11)
N12_1 Pt1_1 Br1_1 89.66(9)
Br2_1 Pt1_1 Br1_1 90.975(15)
N5_1 C1_1 N2_1 105.2(3)
N5_1 C1_1 Pt1_1 134.6(3)
N2_1 C1_1 Pt1_1 119.9(3)
C1_1 N2_1 C3_1 111.4(4)
C1_1 N2_1 C10_1 120.8(3)
C3_1 N2_1 C10_1 127.7(4)
C4_1 C3_1 N2_1 106.2(4)
C4_1 C3_1 H3_1 126.9
N2_1 C3_1 H3_1 126.9
C3_1 C4_1 N5_1 107.8(4)
C3_1 C4_1 H4_1 126.1
N5_1 C4_1 H4_1 126.1
C1_1 N5_1 C4_1 109.3(4)
C1_1 N5_1 C21_1 125.7(3)
C4_1 N5_1 C21_1 124.9(4)
N2_1 C10_1 C11_1 109.6(3)
N2_1 C10_1 H10A_1 109.7
C11_1 C10_1 H10A_1 109.7
N2_1 C10_1 H10B_1 109.7
C11_1 C10_1 H10B_1 109.7
H10A_1 C10_1 H10B_1 108.2
N12_1 C11_1 C16_1 120.9(4)
N12_1 C11_1 C10_1 117.7(3)
C16_1 C11_1 C10_1 121.4(3)
C13_1 N12_1 C11_1 118.6(3)
C13_1 N12_1 Pt1_1 121.4(3)
C11_1 N12_1 Pt1_1 119.9(3)
N12_1 C13_1 C14_1 122.6(4)
N12_1 C13_1 H13_1 118.7
C14_1 C13_1 H13_1 118.7
C15_1 C14_1 C13_1 118.8(4)
C15_1 C14_1 H14_1 120.6
C13_1 C14_1 H14_1 120.6
C16_1 C15_1 C14_1 118.6(4)
C16_1 C15_1 H15_1 120.7
C14_1 C15_1 H15_1 120.7
C11_1 C16_1 C15_1 120.4(4)
C11_1 C16_1 H16_1 119.8
C15_1 C16_1 H16_1 119.8
C26_1 C21_1 C22_1 123.1(4)
C26_1 C21_1 N5_1 118.2(4)
C22_1 C21_1 N5_1 118.8(4)
C23_1 C22_1 C21_1 117.0(4)
C23_1 C22_1 C27_1 121.1(4)
C21_1 C22_1 C27_1 121.9(4)
C24_1 C23_1 C22_1 122.0(4)
C24_1 C23_1 H23_1 119.0
C22_1 C23_1 H23_1 119.0
C25_1 C24_1 C23_1 118.6(4)
C25_1 C24_1 C28_1 120.0(4)
C23_1 C24_1 C28_1 121.4(4)
C24_1 C25_1 C26_1 122.0(4)
C24_1 C25_1 H25_1 119.0
C26_1 C25_1 H25_1 119.0
C21_1 C26_1 C25_1 117.2(4)
C21_1 C26_1 C29_1 122.4(4)
C25_1 C26_1 C29_1 120.3(4)
C22_1 C27_1 H27A_1 109.5
C22_1 C27_1 H27B_1 109.5
H27A_1 C27_1 H27B_1 109.5
C22_1 C27_1 H27C_1 109.5
H27A_1 C27_1 H27C_1 109.5
H27B_1 C27_1 H27C_1 109.5
C24_1 C28_1 H28A_1 109.5
C24_1 C28_1 H28B_1 109.5
H28A_1 C28_1 H28B_1 109.5
C24_1 C28_1 H28C_1 109.5
H28A_1 C28_1 H28C_1 109.5
H28B_1 C28_1 H28C_1 109.5
C26_1 C29_1 H29A_1 109.5
C26_1 C29_1 H29B_1 109.5
H29A_1 C29_1 H29B_1 109.5
C26_1 C29_1 H29C_1 109.5
H29A_1 C29_1 H29C_1 109.5
H29B_1 C29_1 H29C_1 109.5
C1_2 Pt1_2 N12_2 87.84(13)
C1_2 Pt1_2 Br2_2 91.69(10)
N12_2 Pt1_2 Br2_2 174.52(9)
C1_2 Pt1_2 Br1_2 178.69(11)
N12_2 Pt1_2 Br1_2 90.89(9)
Br2_2 Pt1_2 Br1_2 89.606(15)
N2_2 C1_2 N5_2 105.1(3)
N2_2 C1_2 Pt1_2 135.4(3)
N5_2 C1_2 Pt1_2 119.4(3)
C1_2 N2_2 C4_2 109.7(3)
C1_2 N2_2 C21_2 127.5(3)
C4_2 N2_2 C21_2 122.7(3)
C4_2 C3_2 N5_2 106.5(3)
C4_2 C3_2 H3_2 126.7
N5_2 C3_2 H3_2 126.7
C3_2 C4_2 N2_2 107.6(4)
C3_2 C4_2 H4_2 126.2
N2_2 C4_2 H4_2 126.2
C1_2 N5_2 C3_2 111.1(3)
C1_2 N5_2 C10_2 122.6(3)
C3_2 N5_2 C10_2 126.3(3)
N5_2 C10_2 C11_2 111.0(3)
N5_2 C10_2 H10A_2 109.4
C11_2 C10_2 H10A_2 109.4
N5_2 C10_2 H10B_2 109.4
C11_2 C10_2 H10B_2 109.4
H10A_2 C10_2 H10B_2 108.0
N12_2 C11_2 C16_2 121.1(4)
N12_2 C11_2 C10_2 117.9(3)
C16_2 C11_2 C10_2 121.0(4)
C13_2 N12_2 C11_2 118.2(3)
C13_2 N12_2 Pt1_2 121.2(3)
C11_2 N12_2 Pt1_2 120.5(3)
N12_2 C13_2 C14_2 122.4(4)
N12_2 C13_2 H13_2 118.8
C14_2 C13_2 H13_2 118.8
C13_2 C14_2 C15_2 119.9(4)
C13_2 C14_2 H14_2 120.0
C15_2 C14_2 H14_2 120.0
C16_2 C15_2 C14_2 118.1(4)
C16_2 C15_2 H15_2 120.9
C14_2 C15_2 H15_2 120.9
C11_2 C16_2 C15_2 120.3(4)
C11_2 C16_2 H16_2 119.8
C15_2 C16_2 H16_2 119.8
C22_2 C21_2 C26_2 122.2(4)
C22_2 C21_2 N2_2 119.2(4)
C26_2 C21_2 N2_2 118.6(4)
C21_2 C22_2 C23_2 117.7(4)
C21_2 C22_2 C27_2 122.1(4)
C23_2 C22_2 C27_2 120.2(4)
C24_2 C23_2 C22_2 122.7(4)
C24_2 C23_2 H23_2 118.7
C22_2 C23_2 H23_2 118.7
C23_2 C24_2 C25_2 117.6(4)
C23_2 C24_2 C28_2 121.2(4)
C25_2 C24_2 C28_2 121.2(4)
C24_2 C25_2 C26_2 122.3(4)
C24_2 C25_2 H25_2 118.8
C26_2 C25_2 H25_2 118.8
C25_2 C26_2 C21_2 117.4(4)
C25_2 C26_2 C29_2 120.4(4)
C21_2 C26_2 C29_2 122.2(4)
C22_2 C27_2 H27A_2 109.5
C22_2 C27_2 H27B_2 109.5
H27A_2 C27_2 H27B_2 109.5
C22_2 C27_2 H27C_2 109.5
H27A_2 C27_2 H27C_2 109.5
H27B_2 C27_2 H27C_2 109.5
C24_2 C28_2 H28A_2 109.5
C24_2 C28_2 H28B_2 109.5
H28A_2 C28_2 H28B_2 109.5
C24_2 C28_2 H28C_2 109.5
H28A_2 C28_2 H28C_2 109.5
H28B_2 C28_2 H28C_2 109.5
C26_2 C29_2 H29A_2 109.5
C26_2 C29_2 H29B_2 109.5
H29A_2 C29_2 H29B_2 109.5
C26_2 C29_2 H29C_2 109.5
H29A_2 C29_2 H29C_2 109.5
H29B_2 C29_2 H29C_2 109.5
Cl1 C31 Cl2 112.6(3)
Cl1 C31 H31A 109.1
Cl2 C31 H31A 109.1
Cl1 C31 H31B 109.1
Cl2 C31 H31B 109.1
H31A C31 H31B 107.8

loop_
_geom_bond_atom_site_label_1
_geom_bond_atom_site_label_2
_geom_bond_distance
Pt1_1 C1_1 1.959(4)
Pt1_1 N12_1 2.042(3)
Pt1_1 Br2_1 2.4208(4)
Pt1_1 Br1_1 2.4874(4)
C1_1 N5_1 1.347(5)
C1_1 N2_1 1.350(5)
N2_1 C3_1 1.378(5)
N2_1 C10_1 1.472(5)
C3_1 C4_1 1.330(7)
C3_1 H3_1 0.9500
C4_1 N5_1 1.400(5)
C4_1 H4_1 0.9500
N5_1 C21_1 1.435(5)
C10_1 C11_1 1.499(6)
C10_1 H10A_1 0.9900
C10_1 H10B_1 0.9900
C11_1 N12_1 1.360(5)
C11_1 C16_1 1.366(5)
N12_1 C13_1 1.334(5)
C13_1 C14_1 1.378(6)
C13_1 H13_1 0.9500
C14_1 C15_1 1.377(6)
C14_1 H14_1 0.9500
C15_1 C16_1 1.377(6)
C15_1 H15_1 0.9500
C16_1 H16_1 0.9500
C21_1 C26_1 1.386(6)
C21_1 C22_1 1.397(6)
C22_1 C23_1 1.392(6)
C22_1 C27_1 1.508(6)
C23_1 C24_1 1.389(6)
C23_1 H23_1 0.9500
C24_1 C25_1 1.381(6)
C24_1 C28_1 1.506(6)
C25_1 C26_1 1.398(6)
C25_1 H25_1 0.9500
C26_1 C29_1 1.499(6)
C27_1 H27A_1 0.9800
C27_1 H27B_1 0.9800
C27_1 H27C_1 0.9800
C28_1 H28A_1 0.9800
C28_1 H28B_1 0.9800
C28_1 H28C_1 0.9800
C29_1 H29A_1 0.9800
C29_1 H29B_1 0.9800
C29_1 H29C_1 0.9800
Pt1_2 C1_2 1.964(4)
Pt1_2 N12_2 2.050(3)
Pt1_2 Br2_2 2.3999(5)
Pt1_2 Br1_2 2.4952(4)
C1_2 N2_2 1.344(5)
C1_2 N5_2 1.348(5)
N2_2 C4_2 1.397(5)
N2_2 C21_2 1.447(5)
C3_2 C4_2 1.323(6)
C3_2 N5_2 1.381(5)
C3_2 H3_2 0.9500
C4_2 H4_2 0.9500
N5_2 C10_2 1.459(5)
C10_2 C11_2 1.501(5)
C10_2 H10A_2 0.9900
C10_2 H10B_2 0.9900
C11_2 N12_2 1.359(5)
C11_2 C16_2 1.375(6)
N12_2 C13_2 1.352(5)
C13_2 C14_2 1.359(6)
C13_2 H13_2 0.9500
C14_2 C15_2 1.381(6)
C14_2 H14_2 0.9500
C15_2 C16_2 1.377(6)
C15_2 H15_2 0.9500
C16_2 H16_2 0.9500
C21_2 C22_2 1.382(6)
C21_2 C26_2 1.399(6)
C22_2 C23_2 1.388(6)
C22_2 C27_2 1.504(6)
C23_2 C24_2 1.382(6)
C23_2 H23_2 0.9500
C24_2 C25_2 1.387(6)
C24_2 C28_2 1.514(6)
C25_2 C26_2 1.391(6)
C25_2 H25_2 0.9500
C26_2 C29_2 1.503(6)
C27_2 H27A_2 0.9800
C27_2 H27B_2 0.9800
C27_2 H27C_2 0.9800
C28_2 H28A_2 0.9800
C28_2 H28B_2 0.9800
C28_2 H28C_2 0.9800
C29_2 H29A_2 0.9800
C29_2 H29B_2 0.9800
C29_2 H29C_2 0.9800
C31 Cl1 1.745(5)
C31 Cl2 1.748(5)
C31 H31A 0.9900
C31 H31B 0.9900

loop_
_geom_torsion_atom_site_label_1
_geom_torsion_atom_site_label_2
_geom_torsion_atom_site_label_3
_geom_torsion_atom_site_label_4
_geom_torsion
N12_1 Pt1_1 C1_1 N5_1 -131.4(4)
Br2_1 Pt1_1 C1_1 N5_1 52.5(4)
Br1_1 Pt1_1 C1_1 N5_1 -140.4(13)
N12_1 Pt1_1 C1_1 N2_1 41.8(3)
Br2_1 Pt1_1 C1_1 N2_1 -134.4(3)
Br1_1 Pt1_1 C1_1 N2_1 32.8(18)
N5_1 C1_1 N2_1 C3_1 0.9(5)
Pt1_1 C1_1 N2_1 C3_1 -174.0(3)
N5_1 C1_1 N2_1 C10_1 177.2(3)
Pt1_1 C1_1 N2_1 C10_1 2.2(5)
C1_1 N2_1 C3_1 C4_1 -1.0(5)
C10_1 N2_1 C3_1 C4_1 -176.9(4)
N2_1 C3_1 C4_1 N5_1 0.6(5)
N2_1 C1_1 N5_1 C4_1 -0.5(5)
Pt1_1 C1_1 N5_1 C4_1 173.3(3)
N2_1 C1_1 N5_1 C21_1 -179.6(4)
Pt1_1 C1_1 N5_1 C21_1 -5.8(6)
C3_1 C4_1 N5_1 C1_1 -0.1(5)
C3_1 C4_1 N5_1 C21_1 179.1(4)
C1_1 N2_1 C10_1 C11_1 -58.7(5)
C3_1 N2_1 C10_1 C11_1 116.8(4)
N2_1 C10_1 C11_1 N12_1 51.0(5)
N2_1 C10_1 C11_1 C16_1 -128.3(4)
C16_1 C11_1 N12_1 C13_1 3.0(6)
C10_1 C11_1 N12_1 C13_1 -176.4(4)
C16_1 C11_1 N12_1 Pt1_1 -173.1(3)
C10_1 C11_1 N12_1 Pt1_1 7.5(5)
C1_1 Pt1_1 N12_1 C13_1 136.8(3)
Br2_1 Pt1_1 N12_1 C13_1 -143.3(12)
Br1_1 Pt1_1 N12_1 C13_1 -43.9(3)
C1_1 Pt1_1 N12_1 C11_1 -47.2(3)
Br2_1 Pt1_1 N12_1 C11_1 32.7(15)
Br1_1 Pt1_1 N12_1 C11_1 132.1(3)
C11_1 N12_1 C13_1 C14_1 -1.5(6)
Pt1_1 N12_1 C13_1 C14_1 174.5(3)
N12_1 C13_1 C14_1 C15_1 -1.6(7)
C13_1 C14_1 C15_1 C16_1 3.2(7)
N12_1 C11_1 C16_1 C15_1 -1.3(6)
C10_1 C11_1 C16_1 C15_1 178.0(4)
C14_1 C15_1 C16_1 C11_1 -1.8(7)
C1_1 N5_1 C21_1 C26_1 -102.2(5)
C4_1 N5_1 C21_1 C26_1 78.8(5)
C1_1 N5_1 C21_1 C22_1 77.3(5)
C4_1 N5_1 C21_1 C22_1 -101.7(5)
C26_1 C21_1 C22_1 C23_1 1.7(6)
N5_1 C21_1 C22_1 C23_1 -177.8(4)
C26_1 C21_1 C22_1 C27_1 -178.9(4)
N5_1 C21_1 C22_1 C27_1 1.6(6)
C21_1 C22_1 C23_1 C24_1 1.0(6)
C27_1 C22_1 C23_1 C24_1 -178.4(4)
C22_1 C23_1 C24_1 C25_1 -3.0(7)
C22_1 C23_1 C24_1 C28_1 176.5(4)
C23_1 C24_1 C25_1 C26_1 2.4(7)
C28_1 C24_1 C25_1 C26_1 -177.1(4)
C22_1 C21_1 C26_1 C25_1 -2.3(6)
N5_1 C21_1 C26_1 C25_1 177.3(4)
C22_1 C21_1 C26_1 C29_1 -178.8(4)
N5_1 C21_1 C26_1 C29_1 0.7(6)
C24_1 C25_1 C26_1 C21_1 0.1(6)
C24_1 C25_1 C26_1 C29_1 176.7(4)
N12_2 Pt1_2 C1_2 N2_2 137.9(4)
Br2_2 Pt1_2 C1_2 N2_2 -47.5(4)
Br1_2 Pt1_2 C1_2 N2_2 125(5)
N12_2 Pt1_2 C1_2 N5_2 -38.6(3)
Br2_2 Pt1_2 C1_2 N5_2 136.0(3)
Br1_2 Pt1_2 C1_2 N5_2 -51(5)
N5_2 C1_2 N2_2 C4_2 0.0(4)
Pt1_2 C1_2 N2_2 C4_2 -176.8(3)
N5_2 C1_2 N2_2 C21_2 176.9(4)
Pt1_2 C1_2 N2_2 C21_2 0.1(6)
N5_2 C3_2 C4_2 N2_2 -0.3(5)
C1_2 N2_2 C4_2 C3_2 0.2(5)
C21_2 N2_2 C4_2 C3_2 -176.9(4)
N2_2 C1_2 N5_2 C3_2 -0.2(4)
Pt1_2 C1_2 N5_2 C3_2 177.3(3)
N2_2 C1_2 N5_2 C10_2 179.6(3)
Pt1_2 C1_2 N5_2 C10_2 -3.0(5)
C4_2 C3_2 N5_2 C1_2 0.3(5)
C4_2 C3_2 N5_2 C10_2 -179.4(4)
C1_2 N5_2 C10_2 C11_2 57.1(5)
C3_2 N5_2 C10_2 C11_2 -123.2(4)
N5_2 C10_2 C11_2 N12_2 -50.6(4)
N5_2 C10_2 C11_2 C16_2 131.9(4)
C16_2 C11_2 N12_2 C13_2 -3.0(5)
C10_2 C11_2 N12_2 C13_2 179.4(3)
C16_2 C11_2 N12_2 Pt1_2 173.2(3)
C10_2 C11_2 N12_2 Pt1_2 -4.4(4)
C1_2 Pt1_2 N12_2 C13_2 -141.2(3)
Br2_2 Pt1_2 N12_2 C13_2 133.6(8)
Br1_2 Pt1_2 N12_2 C13_2 38.5(3)
C1_2 Pt1_2 N12_2 C11_2 42.7(3)
Br2_2 Pt1_2 N12_2 C11_2 -42.5(11)
Br1_2 Pt1_2 N12_2 C11_2 -137.6(3)
C11_2 N12_2 C13_2 C14_2 2.5(6)
Pt1_2 N12_2 C13_2 C14_2 -173.8(3)
N12_2 C13_2 C14_2 C15_2 -0.4(7)
C13_2 C14_2 C15_2 C16_2 -1.1(7)
N12_2 C11_2 C16_2 C15_2 1.6(6)
C10_2 C11_2 C16_2 C15_2 179.1(4)
C14_2 C15_2 C16_2 C11_2 0.5(7)
C1_2 N2_2 C21_2 C22_2 -65.7(5)
C4_2 N2_2 C21_2 C22_2 110.8(4)
C1_2 N2_2 C21_2 C26_2 115.8(4)
C4_2 N2_2 C21_2 C26_2 -67.6(5)
C26_2 C21_2 C22_2 C23_2 -3.8(6)
N2_2 C21_2 C22_2 C23_2 177.8(3)
C26_2 C21_2 C22_2 C27_2 175.2(4)
N2_2 C21_2 C22_2 C27_2 -3.2(6)
C21_2 C22_2 C23_2 C24_2 1.8(6)
C27_2 C22_2 C23_2 C24_2 -177.2(4)
C22_2 C23_2 C24_2 C25_2 1.2(6)
C22_2 C23_2 C24_2 C28_2 -179.4(4)
C23_2 C24_2 C25_2 C26_2 -2.6(6)
C28_2 C24_2 C25_2 C26_2 178.1(4)
C24_2 C25_2 C26_2 C21_2 0.7(6)
C24_2 C25_2 C26_2 C29_2 -179.3(4)
C22_2 C21_2 C26_2 C25_2 2.5(6)
N2_2 C21_2 C26_2 C25_2 -179.1(3)
C22_2 C21_2 C26_2 C29_2 -177.4(4)
N2_2 C21_2 C26_2 C29_2 1.0(6)
